data_4349544
loop_
_publ_author_name
'Shi, Chao'
'Han, Xiang-Bin'
'Wang, Ya'
'Zhang, Wen'

_publ_section_title
;
 Tuning dielectric transitions by B&#x2032;-site mixing in hybrid double
 perovskite crystals (CH3NH3)2[K1&#x2212;xRbxCo(CN)6] (x = 0.23--0.62)
;
_journal_issue 12
_journal_name_full 'Inorganic Chemistry Frontiers'
_journal_page_first 1604
_journal_paper_doi 10.1039/C6QI00347H
_journal_volume 3
_journal_year 2016
_chemical_formula_moiety 'C6 Co K0.38 N6 Rb0.62, 2(C H6 N)'
_chemical_formula_sum 'C8 H12 Co K0.38 N8 Rb0.62'
_chemical_formula_weight 347.04
_space_group_crystal_system monoclinic
_space_group_IT_number 15
_space_group_name_Hall '-C 2yc'
_space_group_name_H-M_alt 'C 1 2/c 1'
_atom_sites_solution_hydrogens geom
_audit_creation_method SHELXL-2014/7
_audit_update_record
;
2016-08-24 deposited with the CCDC.
2016-10-13 downloaded from the CCDC.
;
_cell_angle_alpha 90
_cell_angle_beta 108.34(3)
_cell_angle_gamma 90
_cell_formula_units_Z 4
_cell_length_a 13.781(3)
_cell_length_b 7.8981(16)
_cell_length_c 13.776(3)
_cell_measurement_reflns_used 1630
_cell_measurement_temperature 293(2)
_cell_measurement_theta_max 0.384
_cell_measurement_theta_min 0.348
_cell_volume 1423.3(6)
_computing_structure_refinement 'SHELXL-2014/7 (Sheldrick, 2014)'
_diffrn_ambient_temperature 293(2)
_diffrn_measured_fraction_theta_full 1.000
_diffrn_measured_fraction_theta_max 0.998
_diffrn_measurement_device_type 'Rigaku, SCXmini'
_diffrn_measurement_method '\w scans'
_diffrn_radiation_type MoK\a
_diffrn_radiation_wavelength 0.71073
_diffrn_reflns_av_R_equivalents 0.0728
_diffrn_reflns_av_unetI/netI 0.0648
_diffrn_reflns_Laue_measured_fraction_full 1.000
_diffrn_reflns_Laue_measured_fraction_max 0.998
_diffrn_reflns_limit_h_max 17
_diffrn_reflns_limit_h_min -17
_diffrn_reflns_limit_k_max 10
_diffrn_reflns_limit_k_min -9
_diffrn_reflns_limit_l_max 17
_diffrn_reflns_limit_l_min -13
_diffrn_reflns_number 4832
_diffrn_reflns_point_group_measured_fraction_full 1.000
_diffrn_reflns_point_group_measured_fraction_max 0.998
_diffrn_reflns_theta_full 25.242
_diffrn_reflns_theta_max 27.493
_diffrn_reflns_theta_min 3.013
_exptl_absorpt_coefficient_mu 3.419
_exptl_crystal_colour yellow
_exptl_crystal_density_diffrn 1.620
_exptl_crystal_description block
_exptl_crystal_F_000 692.6
_exptl_crystal_size_max 0.32
_exptl_crystal_size_mid 0.30
_exptl_crystal_size_min 0.28
_refine_diff_density_max 0.665
_refine_diff_density_min -1.450
_refine_diff_density_rms 0.206
_refine_ls_extinction_coef 0.0038(9)
_refine_ls_extinction_expression Fc^*^=kFc[1+0.001xFc^2^\l^3^/sin(2\q)]^-1/4^
_refine_ls_extinction_method 'SHELXL-2014/7 (Sheldrick 2014'
_refine_ls_goodness_of_fit_ref 1.070
_refine_ls_hydrogen_treatment constr
_refine_ls_matrix_type full
_refine_ls_number_parameters 87
_refine_ls_number_reflns 1628
_refine_ls_number_restraints 0
_refine_ls_restrained_S_all 1.070
_refine_ls_R_factor_all 0.0582
_refine_ls_R_factor_gt 0.0506
_refine_ls_shift/su_max 0.000
_refine_ls_shift/su_mean 0.000
_refine_ls_structure_factor_coef Fsqd
_refine_ls_weighting_details 'w=1/[\s^2^(Fo^2^)+(0.0724P)^2^+4.6075P] where P=(Fo^2^+2Fc^2^)/3'
_refine_ls_weighting_scheme calc
_refine_ls_wR_factor_gt 0.1385
_refine_ls_wR_factor_ref 0.1418
_reflns_Friedel_coverage 0.000
_reflns_number_gt 1485
_reflns_number_total 1630
_reflns_threshold_expression 'I > 2\s(I)'
_cod_data_source_file c6qi00347h2.cif
_cod_data_source_block 5-298K
_cod_original_sg_symbol_H-M 'C 2/c'
_cod_database_code 4349544
_shelx_shelxl_version_number 2014/7
_shelx_space_group_comment
;
The symmetry employed for this shelxl refinement is uniquely defined
by the following loop, which should always be used as a source of
symmetry information in preference to the above space-group names.
They are only intended as comments.
;

loop_
_space_group_symop_operation_xyz
'x, y, z'
'-x, y, -z+1/2'
'x+1/2, y+1/2, z'
'-x+1/2, y+1/2, -z+1/2'
'-x, -y, -z'
'x, -y, z-1/2'
'-x+1/2, -y+1/2, -z'
'x+1/2, -y+1/2, z-1/2'

loop_
_atom_site_label
_atom_site_type_symbol
_atom_site_fract_x
_atom_site_fract_y
_atom_site_fract_z
_atom_site_U_iso_or_equiv
_atom_site_adp_type
_atom_site_occupancy
_atom_site_site_symmetry_order
_atom_site_calc_flag
_atom_site_refinement_flags_posn
_atom_site_refinement_flags_adp
_atom_site_refinement_flags_occupancy
C1 C 0.3660(3) 0.2067(4) 0.9576(3) 0.0241(7) Uani 1 1 d . . .
C2 C 0.1910(2) 0.0431(5) 0.9370(3) 0.0259(7) Uani 1 1 d . . .
C3 C 0.3122(3) 0.1287(5) 1.1234(3) 0.0292(8) Uani 1 1 d . . .
C4 C 0.5967(4) 0.3729(7) 0.1416(4) 0.0529(12) Uani 1 1 d . . .
H4A H 0.6476 0.4073 0.2037 0.079 Uiso 1 1 calc R U .
H4B H 0.5334 0.3515 0.1548 0.079 Uiso 1 1 calc R U .
H4C H 0.5869 0.4611 0.0915 0.079 Uiso 1 1 calc R U .
Co1 Co 0.2500 0.2500 1.0000 0.0186(3) Uani 1 2 d S . P
K1 K 0.5000 0.21321(10) 0.7500 0.0353(3) Uani 0.38 2 d S T P
N1 N 0.4360(2) 0.1796(5) 0.9327(3) 0.0358(8) Uani 1 1 d . . .
N2 N 0.1586(3) -0.0832(5) 0.9001(3) 0.0412(9) Uani 1 1 d . . .
N3 N 0.3481(3) 0.0552(5) 1.1973(3) 0.0495(10) Uani 1 1 d . . .
N4 N 0.6308(2) 0.2168(4) 0.1026(3) 0.0310(7) Uani 1 1 d . . .
H4D H 0.6923 0.2336 0.0963 0.047 Uiso 1 1 calc R U .
H4E H 0.5866 0.1906 0.0420 0.047 Uiso 1 1 calc R U .
H4F H 0.6339 0.1323 0.1463 0.047 Uiso 1 1 calc R U .
Rb1 Rb 0.5000 0.21321(10) 0.7500 0.0353(3) Uani 0.62 2 d S T P

loop_
_atom_site_aniso_label
_atom_site_aniso_U_11
_atom_site_aniso_U_22
_atom_site_aniso_U_33
_atom_site_aniso_U_23
_atom_site_aniso_U_13
_atom_site_aniso_U_12
C1 0.0260(17) 0.0198(17) 0.0243(18) -0.0019(13) 0.0045(14) -0.0007(13)
C2 0.0205(15) 0.0273(19) 0.0290(18) 0.0004(15) 0.0066(13) 0.0020(13)
C3 0.0332(18) 0.0258(19) 0.0261(19) -0.0022(15) 0.0059(14) 0.0050(15)
C4 0.064(3) 0.039(3) 0.052(3) -0.006(2) 0.013(2) 0.005(2)
Co1 0.0178(4) 0.0180(4) 0.0175(4) -0.0012(2) 0.0021(3) 0.0018(2)
K1 0.0342(4) 0.0381(5) 0.0315(4) 0.000 0.0071(3) 0.000
N1 0.0302(17) 0.040(2) 0.0410(19) -0.0042(16) 0.0164(15) 0.0015(14)
N2 0.0376(18) 0.035(2) 0.051(2) -0.0166(17) 0.0127(16) -0.0075(15)
N3 0.063(3) 0.048(2) 0.0298(19) 0.0099(17) 0.0034(17) 0.019(2)
N4 0.0296(17) 0.0331(18) 0.0275(16) -0.0016(14) 0.0047(13) 0.0086(13)
Rb1 0.0342(4) 0.0381(5) 0.0315(4) 0.000 0.0071(3) 0.000

loop_
_atom_type_symbol
_atom_type_description
_atom_type_scat_dispersion_real
_atom_type_scat_dispersion_imag
_atom_type_scat_source
C C 0.0033 0.0016 'International Tables Vol C Tables 4.2.6.8 and 6.1.1.4'
H H 0.0000 0.0000 'International Tables Vol C Tables 4.2.6.8 and 6.1.1.4'
N N 0.0061 0.0033 'International Tables Vol C Tables 4.2.6.8 and 6.1.1.4'
Co Co 0.3494 0.9721 'International Tables Vol C Tables 4.2.6.8 and 6.1.1.4'
Rb Rb -0.9393 2.9676 'International Tables Vol C Tables 4.2.6.8 and 6.1.1.4'
K K 0.2009 0.2494 'International Tables Vol C Tables 4.2.6.8 and 6.1.1.4'

loop_
_geom_angle_atom_site_label_1
_geom_angle_atom_site_label_2
_geom_angle_atom_site_label_3
_geom_angle
_geom_angle_site_symmetry_1
_geom_angle_site_symmetry_3
N1 C1 Co1 179.4(4) . .
N2 C2 Co1 177.8(3) . .
N3 C3 Co1 179.0(4) . .
N4 C4 H4A 109.5 . .
N4 C4 H4B 109.5 . .
H4A C4 H4B 109.5 . .
N4 C4 H4C 109.5 . .
H4A C4 H4C 109.5 . .
H4B C4 H4C 109.5 . .
C1 Co1 C1 180.00(18) 7_557 .
C1 Co1 C3 89.89(15) 7_557 7_557
C1 Co1 C3 90.11(15) . 7_557
C1 Co1 C3 90.11(15) 7_557 .
C1 Co1 C3 89.89(15) . .
C3 Co1 C3 180.0 7_557 .
C1 Co1 C2 89.17(15) 7_557 7_557
C1 Co1 C2 90.83(15) . 7_557
C3 Co1 C2 89.03(16) 7_557 7_557
C3 Co1 C2 90.98(16) . 7_557
C1 Co1 C2 90.83(15) 7_557 .
C1 Co1 C2 89.17(15) . .
C3 Co1 C2 90.97(16) 7_557 .
C3 Co1 C2 89.03(16) . .
C2 Co1 C2 180.0 7_557 .
N3 K1 N3 86.34(18) 6 5_657
N3 K1 N1 96.18(11) 6 2_656
N3 K1 N1 76.13(11) 5_657 2_656
N3 K1 N1 76.13(11) 6 .
N3 K1 N1 96.18(11) 5_657 .
N1 K1 N1 169.61(15) 2_656 .
N3 K1 N2 152.19(11) 6 3
N3 K1 N2 84.63(12) 5_657 3
N1 K1 N2 107.04(10) 2_656 3
N1 K1 N2 78.77(10) . 3
N3 K1 N2 84.63(12) 6 4_556
N3 K1 N2 152.19(11) 5_657 4_556
N1 K1 N2 78.77(10) 2_656 4_556
N1 K1 N2 107.04(10) . 4_556
N2 K1 N2 114.32(16) 3 4_556
C1 N1 K1 138.8(3) . .
C2 N2 Rb1 151.8(3) . 3_445
C2 N2 K1 151.8(3) . 3_445
Rb1 N2 K1 0.0 3_445 3_445
C3 N3 Rb1 132.0(3) . 5_657
C3 N3 K1 132.0(3) . 5_657
Rb1 N3 K1 0.0 5_657 5_657
C4 N4 H4D 109.5 . .
C4 N4 H4E 109.5 . .
H4D N4 H4E 109.5 . .
C4 N4 H4F 109.5 . .
H4D N4 H4F 109.5 . .
H4E N4 H4F 109.5 . .

loop_
_geom_bond_atom_site_label_1
_geom_bond_atom_site_label_2
_geom_bond_distance
_geom_bond_site_symmetry_2
C1 N1 1.140(5) .
C1 Co1 1.899(4) .
C2 N2 1.145(5) .
C2 Co1 1.908(4) .
C3 N3 1.141(5) .
C3 Co1 1.904(4) .
C4 N4 1.479(6) .
C4 H4A 0.9600 .
C4 H4B 0.9600 .
C4 H4C 0.9600 .
Co1 C1 1.899(4) 7_557
Co1 C3 1.904(4) 7_557
Co1 C2 1.908(4) 7_557
K1 N3 2.906(4) 6
K1 N3 2.906(4) 5_657
K1 N1 2.929(3) 2_656
K1 N1 2.929(3) .
K1 N2 2.965(4) 3
K1 N2 2.965(3) 4_556
N2 Rb1 2.965(3) 3_445
N2 K1 2.965(3) 3_445
N3 Rb1 2.906(4) 5_657
N3 K1 2.906(4) 5_657
N4 H4D 0.8900 .
N4 H4E 0.8900 .
N4 H4F 0.8900 .
